data_4500517
loop_
_publ_author_name
'Rowland, Clare E.'
'Cantos, Paula M.'
'Toby, Brian H.'
'Frisch, Mark'
'Deschamps, Jeffrey R.'
'Cahill, Christopher L.'

_publ_section_title
;
 Controlling Disulfide Bond Formation and Crystal Growth from
 2-Mercaptobenzoic Acid
;
_journal_issue 4
_journal_name_full 'Crystal Growth &amp; Design'
_journal_page_first 1370
_journal_paper_doi 10.1021/cg101619y
_journal_volume 11
_journal_year 2011
_chemical_formula_moiety 'C14 H10 O4 S2'
_chemical_formula_structural 'C14 H10 O4 S2'
_chemical_formula_sum 'C7 H5 O2 S'
_chemical_formula_weight 153.18
_chemical_name_common
;
2,2'-dithiobisbenzoic acid
;
_chemical_name_systematic
; 
2,2'-disulfanediyldibenzoic acid
;
_space_group_IT_number 15
_symmetry_cell_setting monoclinic
_symmetry_space_group_name_Hall '-C 2yc'
_symmetry_space_group_name_H-M 'C 1 2/c 1'
_audit_creation_date 2010-10-06T09:44
_audit_creation_method 'from EXP file using GSAS2CIF'
_audit_update_record ' 2010-10-06T09:44  Initial CIF as created by GSAS2CIF'
_cell_angle_alpha 90.0
_cell_angle_beta 104.8885(14)
_cell_angle_gamma 90.0
_cell_formula_units_Z 24
_cell_length_a 16.53569(17)
_cell_length_b 12.81311(17)
_cell_length_c 20.98335(21)
_cell_measurement_temperature 100
_cell_volume 4296.56(9)
_diffrn_ambient_temperature 100
_diffrn_radiation_polarisn_ratio 0.99
_diffrn_radiation_probe x-ray
_diffrn_radiation_wavelength 0.413541
_exptl_absorpt_correction_T_max 1.00000
_exptl_absorpt_correction_T_min 1.00000
_exptl_absorpt_process_details
;   GSAS Absorption/surface roughness correction: function number 0
 No correction is applied.
;
_pd_block_id 2010-10-06T09:44|BT_00_6212|Clare_E_Rowland|11-BM,_APS,_Argonne_National_L
_pd_calc_method 'Rietveld Refinement'
_pd_char_particle_morphology plate
_pd_instr_location ' ?'
_pd_meas_2theta_range_inc 0.001
_pd_meas_2theta_range_max 49.996
_pd_meas_2theta_range_min 0.5
_pd_meas_number_of_points 49497
_pd_phase_name 'from C:/gsas/Work/Beamline/cer4_92_figs and refinement.cif'
_pd_proc_2theta_range_inc 0.001
_pd_proc_2theta_range_max 49.99615
_pd_proc_2theta_range_min 0.500147
_pd_proc_info_datetime 2010-10-06T09:44:40
_pd_proc_info_excluded_regions ' ?'
_pd_proc_ls_background_function
;   GSAS Background function number 1 with 10 terms.
 Shifted Chebyshev function of 1st kind
      1:    143.572     2:   -51.9491     3:    13.8287     4:   -6.02365    
      5:   -6.27732     6:    7.31797     7:   -2.65927     8:   -2.68885    
      9:    2.56914    10:   -3.49431    
;
_pd_proc_ls_peak_cutoff 0.00100
_pd_proc_ls_profile_function
;
 CW Profile function number 4 with  21 terms
 Pseudovoigt profile coefficients as parameterized in
 P. Thompson, D.E. Cox & J.B. Hastings (1987). J. Appl. Cryst.,20,79-83.
 Asymmetry correction of L.W. Finger, D.E. Cox & A. P. Jephcoat (1994).
 J. Appl. Cryst.,27,892-900.
 Microstrain broadening by P.W. Stephens,  (1999). J. Appl. Cryst.,32,281-289.
 Peak tails are ignored  where the intensity is below 0.0010 times the peak
   Aniso. broadening axis   0.0   0.0   1.0
;
_pd_proc_ls_prof_R_factor 0.0825
_pd_proc_ls_prof_wR_expected 0.0625
_pd_proc_ls_prof_wR_factor 0.0990
_pd_proc_number_of_points 49497
_pd_spec_mounting ' ?'
_refine_ls_R_Fsqd_factor 0.16296
_reflns_d_resolution_high 0.750
_reflns_d_resolution_low 10.139
_reflns_limit_h_max 22
_reflns_limit_h_min 0
_reflns_limit_k_max 17
_reflns_limit_k_min 0
_reflns_limit_l_max 26
_reflns_limit_l_min -28
_reflns_number_total 5318
_cod_data_source_file cg101619y_si_002.cif
_cod_data_source_block BT_00_6212_publ
_cod_original_sg_symbol_H-M 'C 2/c'
_cod_database_code 4500517

loop_
_symmetry_equiv_pos_site_id
_symmetry_equiv_pos_as_xyz
1 +x,+y,+z
2 -x,+y,-z+1/2
-1 -x,-y,-z
-2 +x,-y,+z+1/2
101 +x+1/2,+y+1/2,+z
102 -x+1/2,+y+1/2,-z+1/2
-101 -x+1/2,-y+1/2,-z
-102 +x+1/2,-y+1/2,+z+1/2

loop_
_atom_site_type_symbol
_atom_site_label
_atom_site_fract_x
_atom_site_fract_y
_atom_site_fract_z
_atom_site_occupancy
_atom_site_thermal_displace_type
_atom_site_U_iso_or_equiv
_atom_site_symmetry_multiplicity
S S1 0.26753(29) 0.0557(4) 0.28485(16) 1.0 Uiso 0.0483(7) 8
S S2 0.25234(25) 0.06573(35) 0.38024(15) 1.0 Uiso 0.0483(7) 8
S S3 -0.00509(35) 0.55869(34) 0.29835(10) 1.0 Uiso 0.0483(7) 8
O O1 0.1759(5) 0.0721(6) 0.07163(23) 1.0 Uiso 0.0362(13) 8
H H1A 0.1903 0.0339 0.0497 1.0 Uiso 0.214(16) 8
O O2 0.2589(4) 0.0131(5) 0.16372(23) 1.0 Uiso 0.0362(13) 8
O O3 0.2638(5) 0.0353(5) 0.50348(25) 1.0 Uiso 0.0362(13) 8
O O4 0.3283(5) 0.1235(6) 0.59122(21) 1.0 Uiso 0.0362(13) 8
H H4A 0.3116 0.0711 0.6106 1.0 Uiso 0.214(16) 8
O O5 0.0023(5) 0.5172(5) 0.42064(22) 1.0 Uiso 0.0362(13) 8
O O6 0.0698(5) 0.5928(5) 0.51215(20) 1.0 Uiso 0.0362(13) 8
H H6A 0.0597 0.5525 0.5301 1.0 Uiso 0.214(16) 8
C C9 0.33933(32) 0.18735(30) 0.48563(21) 1.0 Uiso 0.0334(22) 8
C C8 0.32115(30) 0.1707(4) 0.41739(20) 1.0 Uiso 0.0334(22) 8
C C1 0.18916(31) 0.14689(35) 0.24327(24) 1.0 Uiso 0.0172(20) 8
C C7 0.20262(33) 0.0746(4) 0.13483(18) 1.0 Uiso 0.0560(30) 8
C C14 0.3074(4) 0.11209(34) 0.52875(17) 1.0 Uiso 0.0560(30) 8
C C2 0.1639(4) 0.1488(4) 0.17421(24) 1.0 Uiso 0.0172(20) 8
C C10 0.3914(5) 0.2701(5) 0.51418(35) 1.0 Uiso 0.0334(22) 8
H H10 0.4105 0.2564 0.5628 1.0 Uiso 0.214(16) 8
C C12 0.4052(4) 0.3215(4) 0.4063(4) 1.0 Uiso 0.0334(22) 8
H H12 0.4392 0.3588 0.3897 1.0 Uiso 0.214(16) 8
C C13 0.3539(4) 0.2381(5) 0.37775(28) 1.0 Uiso 0.0334(22) 8
H H13 0.346 0.2365 0.337 1.0 Uiso 0.214(16) 8
C C15 0.06983(24) 0.6541(4) 0.34134(19) 1.0 Uiso 0.0258(27) 8
C C16 0.08397(33) 0.66639(34) 0.40973(20) 1.0 Uiso 0.0258(27) 8
C C17 0.1349(5) 0.7477(5) 0.44195(33) 1.0 Uiso 0.0258(27) 8
H H17 0.1592 0.7393 0.4848 1.0 Uiso 0.214(16) 8
C C18 0.17396(34) 0.8144(4) 0.4062(4) 1.0 Uiso 0.0258(27) 8
H H18 0.2115 0.8633 0.4272 1.0 Uiso 0.214(16) 8
C C19 0.1575(4) 0.8043(4) 0.3377(4) 1.0 Uiso 0.0258(27) 8
H H19 0.1798 0.8553 0.3135 1.0 Uiso 0.214(16) 8
C C20 0.1085(4) 0.7214(6) 0.30566(30) 1.0 Uiso 0.0258(27) 8
H H20 0.0894 0.732 0.2596 1.0 Uiso 0.214(16) 8
C C21 0.0502(5) 0.5872(5) 0.44920(16) 1.0 Uiso 0.0560(30) 8
C C6 0.1575(5) 0.2207(5) 0.2797(4) 1.0 Uiso 0.0172(20) 8
H H6 0.1757 0.2367 0.3184 1.0 Uiso 0.214(16) 8
C C3 0.1039(4) 0.2211(5) 0.1418(4) 1.0 Uiso 0.0172(20) 8
H H3 0.0968 0.2312 0.0928 1.0 Uiso 0.214(16) 8
C C11 0.4267(4) 0.3349(4) 0.4748(4) 1.0 Uiso 0.0334(22) 8
H H11 0.4714 0.3747 0.5034 1.0 Uiso 0.214(16) 8
C C4 0.0737(4) 0.2963(4) 0.1782(5) 1.0 Uiso 0.0172(20) 8
H H4 0.0493 0.3585 0.1494 1.0 Uiso 0.214(16) 8
C C5 0.0989(5) 0.2946(4) 0.2472(5) 1.0 Uiso 0.0172(20) 8
H H5 0.0899 0.3629 0.2615 1.0 Uiso 0.214(16) 8

loop_
_atom_type_symbol
_atom_type_number_in_cell
_atom_type_scat_dispersion_real
_atom_type_scat_dispersion_imag
_atom_type_scat_Cromer_Mann_a1
_atom_type_scat_Cromer_Mann_a2
_atom_type_scat_Cromer_Mann_a3
_atom_type_scat_Cromer_Mann_a4
_atom_type_scat_Cromer_Mann_b1
_atom_type_scat_Cromer_Mann_b2
_atom_type_scat_Cromer_Mann_b3
_atom_type_scat_Cromer_Mann_b4
_atom_type_scat_Cromer_Mann_c
_atom_type_scat_source
S 24.0 0.000 0.000 6.90530 1.46790 5.20340 22.2151 1.43790 0.25360 1.58630 56.1720 0.86690 International_Tables_Vol_C
O 48.0 0.000 0.000 3.04850 13.2771 2.28680 5.70110 1.54630 0.32390 0.86700 32.9089 0.25080 International_Tables_Vol_C
H 120.0 0.000 0.000 0.49300 10.5109 0.32291 26.1257 0.14019 3.14236 0.04081 57.7997 0.00304 International_Tables_Vol_C
C 168.0 0.000 0.000 2.31000 20.8439 1.02000 10.2075 1.58860 0.56870 0.86500 51.6512 0.21560 International_Tables_Vol_C
